data_9012121
loop_
_publ_author_name
'Takahashi, T.'
'Yamada, O.'

_publ_section_title
;
 Crystallographic and magnetic properties of the Cd(OH)2
 layer structure compound TiS2 containing extra iron
;
_journal_name_full 'Journal of Solid State Chemistry'
_journal_page_first 25
_journal_page_last 30
_journal_paper_doi 10.1016/0022-4596(73)90116-3
_journal_volume 7
_journal_year 1973
_chemical_compound_source Synthetic
_chemical_formula_sum 'Fe S4 Ti2'
_chemical_name_mineral Heideite
_space_group_IT_number 12
_symmetry_space_group_name_Hall '-I 2y'
_symmetry_space_group_name_H-M 'I 1 2/m 1'
_cell_angle_alpha 90
_cell_angle_beta 90.10
_cell_angle_gamma 90
_cell_length_a 5.953
_cell_length_b 3.437
_cell_length_c 11.948
_cell_formula_units_Z 2
_cell_volume 244.461
_database_code_amcsd 0013313
_exptl_crystal_density_diffrn 3.802
_cod_original_formula_sum 'Fe Ti2 S4'
_cod_database_code 9012121

loop_
_space_group_symop_operation_xyz
x,y,z
1/2+x,1/2+y,1/2+z
x,-y,z
1/2+x,1/2-y,1/2+z
-x,y,-z
1/2-x,1/2+y,1/2-z
-x,-y,-z
1/2-x,1/2-y,1/2-z

loop_
_atom_site_label
_atom_site_fract_x
_atom_site_fract_y
_atom_site_fract_z
Fe 0.00000 0.00000 0.00000
Ti 0.00000 0.00000 0.25000
S1 0.33333 0.00000 0.37500
S2 0.33333 0.00000 0.87500

loop_
_cod_related_entry_id
_cod_related_entry_database
_cod_related_entry_code
1 AMCSD 0013313
